data_2216383
loop_
_publ_author_name
'Fengke Yang'
'Yan Wang'
'Zhantao Zhang'

_publ_section_title
;
 4-Bromo-2-{[2-(2-hydroxybenzylideneamino)phenylimino]phenylmethyl}phenol
;
_journal_coeditor_code CV2333
_journal_issue 12
_journal_name_full 'Acta Crystallographica Section E'
_journal_page_first o4608
_journal_page_last o4608
_journal_paper_doi 10.1107/S1600536807055018
_journal_volume 63
_journal_year 2007
_chemical_formula_iupac 'C26 H19 Br N2 O2'
_chemical_formula_moiety 'C26 H19 Br N2 O2'
_chemical_formula_sum 'C26 H19 Br N2 O2'
_chemical_formula_weight 471.34
_chemical_name_systematic
;
4-Bromo-2-{[2-(2-hydroxybenzylideneamino)phenylimino]phenylmethyl}phenol
;
_space_group_IT_number 2
_symmetry_cell_setting triclinic
_symmetry_space_group_name_Hall '-P 1'
_symmetry_space_group_name_H-M 'P -1'
_atom_sites_solution_hydrogens geom
_atom_sites_solution_primary direct
_atom_sites_solution_secondary difmap
_audit_creation_method SHELXL-97
_cell_angle_alpha 90.87(3)
_cell_angle_beta 108.79(3)
_cell_angle_gamma 94.09(3)
_cell_formula_units_Z 2
_cell_length_a 9.1682(18)
_cell_length_b 9.7011(19)
_cell_length_c 12.986(3)
_cell_measurement_reflns_used 25
_cell_measurement_temperature 295(2)
_cell_measurement_theta_max 14
_cell_measurement_theta_min 4
_cell_volume 1089.8(4)
_computing_cell_refinement 'CAD-4 Software (Enraf--Nonius, 1989)'
_computing_data_collection 'CAD-4 Software (Enraf--Nonius, 1989)'
_computing_data_reduction 'NRCVAX (Gabe <i>et al.</i>,  1989)'
_computing_molecular_graphics 'SHELXTL (Sheldrick, 1990)'
_computing_publication_material 'WinGX (Farrugia, 1999)'
_computing_structure_refinement 'SHELXL97 (Sheldrick, 1997)'
_computing_structure_solution 'SHELXS97 (Sheldrick, 1997)'
_diffrn_ambient_temperature 295(2)
_diffrn_measured_fraction_theta_full 0.975
_diffrn_measured_fraction_theta_max 0.975
_diffrn_measurement_device_type 'Enraf--Nonius CAD-4'
_diffrn_measurement_method \w
_diffrn_radiation_monochromator graphite
_diffrn_radiation_source 'fine-focus sealed tube'
_diffrn_radiation_type MoK\a
_diffrn_radiation_wavelength 0.71073
_diffrn_reflns_av_R_equivalents 0.0178
_diffrn_reflns_av_sigmaI/netI 0.0404
_diffrn_reflns_limit_h_max 10
_diffrn_reflns_limit_h_min -10
_diffrn_reflns_limit_k_max 7
_diffrn_reflns_limit_k_min -11
_diffrn_reflns_limit_l_max 12
_diffrn_reflns_limit_l_min -15
_diffrn_reflns_number 4501
_diffrn_reflns_theta_full 25.00
_diffrn_reflns_theta_max 25.00
_diffrn_reflns_theta_min 1.66
_diffrn_standards_decay_% 0
_diffrn_standards_interval_count 100
_diffrn_standards_number 3
_exptl_absorpt_coefficient_mu 1.911
_exptl_absorpt_correction_type none
_exptl_crystal_colour colourless
_exptl_crystal_density_diffrn 1.436
_exptl_crystal_density_method 'not measured'
_exptl_crystal_description block
_exptl_crystal_F_000 480
_exptl_crystal_size_max 0.25
_exptl_crystal_size_mid 0.20
_exptl_crystal_size_min 0.20
_refine_diff_density_max 0.258
_refine_diff_density_min -0.302
_refine_ls_extinction_coef 0.0051(14)
_refine_ls_extinction_expression Fc^*^=kFc[1+0.001xFc^2^\l^3^/sin(2\q)]^-1/4^
_refine_ls_extinction_method 'SHELXL97 (Sheldrick, 1997)'
_refine_ls_goodness_of_fit_ref 1.073
_refine_ls_hydrogen_treatment mixed
_refine_ls_matrix_type full
_refine_ls_number_parameters 289
_refine_ls_number_reflns 3742
_refine_ls_number_restraints 0
_refine_ls_restrained_S_all 1.073
_refine_ls_R_factor_all 0.0506
_refine_ls_R_factor_gt 0.0342
_refine_ls_shift/su_max 0.000
_refine_ls_structure_factor_coef Fsqd
_refine_ls_weighting_details 'calc w=1/[\s^2^(Fo^2^)+(0.0443P)^2^] where P=(Fo^2^+2Fc^2^)/3'
_refine_ls_weighting_scheme calc
_refine_ls_wR_factor_gt 0.0845
_refine_ls_wR_factor_ref 0.0907
_reflns_number_gt 2837
_reflns_number_total 3742
_reflns_threshold_expression I>2\s(I)
_cod_data_source_file cv2333.cif
_cod_data_source_block I
_cod_depositor_comments
;
The following automatic conversions were performed:
'_symmetry_cell_setting' value 'Triclinic' changed to 'triclinic'
according to '/home/saulius/struct/CIF-dictionaries/cif_core.dic'
dictionary named 'cif_core.dic' version 2.4.1 from 2010-06-29.

Automatic conversion script
Id: cif_fix_enum 1527 2010-12-29 10:47:43Z saulius 

The following automatic conversions were performed:

'_symmetry_cell_setting' value 'Triclinic' changed to 'triclinic'
according to /home/saulius/struct/CIF-dictionaries/cif_core.dic
dictionary named 'cif_core.dic' version 2.4.1 from 2010-06-29.

Automatic conversion script
Id: cif_fix_values 1715 2011-07-08 13:25:40Z adriana 
;
_cod_database_code 2216383
_cod_database_fobs_code 2216383

loop_
_symmetry_equiv_pos_as_xyz
'x, y, z'
'-x, -y, -z'

loop_
_atom_site_type_symbol
_atom_site_label
_atom_site_fract_x
_atom_site_fract_y
_atom_site_fract_z
_atom_site_U_iso_or_equiv
_atom_site_adp_type
_atom_site_calc_flag
_atom_site_refinement_flags
_atom_site_occupancy
Br Br1 0.10044(3) 0.19363(3) 0.02361(3) 0.06928(16) Uani d . 1
O O1 -0.4811(3) 0.3545(2) 0.0968(2) 0.0759(7) Uani d . 1
O O2 -0.2232(3) 0.3849(3) 0.4416(2) 0.0907(8) Uani d . 1
N N1 -0.4694(3) 0.2214(2) 0.41956(17) 0.0535(6) Uani d . 1
N N2 -0.4777(3) 0.1461(2) 0.21221(16) 0.0518(5) Uani d . 1
C C1 -0.3534(3) 0.3110(3) 0.0812(2) 0.0536(7) Uani d . 1
C C2 -0.2881(3) 0.3884(3) 0.0147(2) 0.0619(8) Uani d . 1
H H2C -0.3349 0.4655 -0.0183 0.074 Uiso calc R 1
C C3 -0.1559(3) 0.3518(3) -0.0024(2) 0.0562(7) Uani d . 1
H H3A -0.1128 0.4043 -0.0462 0.067 Uiso calc R 1
C C4 -0.0870(3) 0.2371(3) 0.0456(2) 0.0474(6) Uani d . 1
C C5 -0.1511(3) 0.1557(3) 0.10858(19) 0.0462(6) Uani d . 1
H H5A -0.1042 0.0773 0.1389 0.055 Uiso calc R 1
C C6 -0.2872(3) 0.1906(2) 0.12716(18) 0.0436(6) Uani d . 1
C C7 -0.3600(3) 0.1023(3) 0.19163(18) 0.0442(6) Uani d . 1
C C8 -0.2987(3) -0.0321(3) 0.2296(2) 0.0487(6) Uani d . 1
C C9 -0.3297(4) -0.1462(3) 0.1588(3) 0.0759(9) Uani d . 1
H H9A -0.3842 -0.1378 0.0855 0.091 Uiso calc R 1
C C10 -0.2800(5) -0.2733(4) 0.1967(4) 0.0986(13) Uani d . 1
H H10A -0.3017 -0.3502 0.1491 0.118 Uiso calc R 1
C C11 -0.1981(5) -0.2849(4) 0.3055(4) 0.1011(14) Uani d . 1
H H11A -0.1650 -0.3700 0.3312 0.121 Uiso calc R 1
C C12 -0.1656(4) -0.1727(4) 0.3750(3) 0.0879(11) Uani d . 1
H H12A -0.1094 -0.1811 0.4480 0.106 Uiso calc R 1
C C13 -0.2157(3) -0.0453(3) 0.3376(2) 0.0647(8) Uani d . 1
H H13A -0.1932 0.0312 0.3857 0.078 Uiso calc R 1
C C14 -0.2425(4) 0.4371(3) 0.5333(2) 0.0647(8) Uani d . 1
C C15 -0.1351(4) 0.5408(3) 0.5954(3) 0.0794(9) Uani d . 1
H H15A -0.0526 0.5739 0.5733 0.095 Uiso calc R 1
C C16 -0.1522(4) 0.5937(3) 0.6893(3) 0.0823(10) Uani d . 1
H H16A -0.0805 0.6626 0.7304 0.099 Uiso calc R 1
C C17 -0.2734(4) 0.5464(4) 0.7236(3) 0.0815(10) Uani d . 1
H H17A -0.2829 0.5829 0.7875 0.098 Uiso calc R 1
C C18 -0.3795(4) 0.4459(3) 0.6633(2) 0.0716(9) Uani d . 1
H H18A -0.4617 0.4147 0.6864 0.086 Uiso calc R 1
C C19 -0.3663(3) 0.3888(3) 0.5670(2) 0.0546(7) Uani d . 1
C C20 -0.4790(3) 0.2801(3) 0.5055(2) 0.0580(7) Uani d . 1
H H20A -0.5612 0.2521 0.5296 0.070 Uiso d R 1
C C21 -0.5766(3) 0.1108(3) 0.3638(2) 0.0495(6) Uani d . 1
C C22 -0.6821(3) 0.0394(3) 0.4052(2) 0.0671(8) Uani d . 1
H H22A -0.6867 0.0666 0.4730 0.081 Uiso d R 1
C C23 -0.7793(3) -0.0705(3) 0.3476(3) 0.0684(8) Uani d . 1
H H23A -0.8508 -0.1147 0.3756 0.082 Uiso calc R 1
C C24 -0.7710(3) -0.1143(3) 0.2498(2) 0.0647(8) Uani d . 1
H H24A -0.8352 -0.1896 0.2118 0.078 Uiso calc R 1
C C25 -0.6669(3) -0.0467(3) 0.2071(2) 0.0617(7) Uani d . 1
H H25A -0.6617 -0.0770 0.1401 0.074 Uiso calc R 1
C C26 -0.5700(3) 0.0657(3) 0.2628(2) 0.0474(6) Uani d . 1
H H1 -0.500(4) 0.301(3) 0.139(3) 0.080(11) Uiso d . 1
H H2 -0.290(4) 0.323(4) 0.415(3) 0.105(14) Uiso d . 1

loop_
_atom_site_aniso_label
_atom_site_aniso_U_11
_atom_site_aniso_U_22
_atom_site_aniso_U_33
_atom_site_aniso_U_12
_atom_site_aniso_U_13
_atom_site_aniso_U_23
Br1 0.0561(2) 0.0758(3) 0.0844(3) 0.00471(15) 0.03481(16) -0.00113(17)
O1 0.0859(16) 0.0664(15) 0.1017(17) 0.0342(12) 0.0595(14) 0.0357(13)
O2 0.0899(17) 0.1015(19) 0.0897(17) -0.0397(16) 0.0532(14) -0.0303(15)
N1 0.0595(14) 0.0516(14) 0.0530(13) -0.0048(11) 0.0252(11) 0.0004(11)
N2 0.0615(14) 0.0484(13) 0.0531(12) 0.0059(11) 0.0288(11) 0.0048(10)
C1 0.0584(16) 0.0456(16) 0.0644(17) 0.0116(13) 0.0288(14) 0.0078(13)
C2 0.074(2) 0.0489(17) 0.0747(19) 0.0162(15) 0.0370(16) 0.0188(15)
C3 0.0667(18) 0.0491(17) 0.0593(16) -0.0040(14) 0.0309(14) 0.0064(14)
C4 0.0466(14) 0.0464(15) 0.0495(14) 0.0015(12) 0.0169(12) -0.0028(12)
C5 0.0523(15) 0.0406(14) 0.0461(14) 0.0041(12) 0.0166(12) -0.0003(12)
C6 0.0509(14) 0.0400(14) 0.0414(13) 0.0035(12) 0.0172(11) 0.0005(11)
C7 0.0506(15) 0.0432(14) 0.0391(13) 0.0002(12) 0.0161(11) -0.0048(11)
C8 0.0547(15) 0.0456(16) 0.0546(16) 0.0063(13) 0.0290(13) 0.0078(13)
C9 0.100(3) 0.0517(19) 0.080(2) 0.0100(18) 0.0338(19) 0.0046(17)
C10 0.130(3) 0.049(2) 0.142(4) 0.015(2) 0.078(3) 0.008(2)
C11 0.113(3) 0.083(3) 0.146(4) 0.044(3) 0.087(3) 0.056(3)
C12 0.081(2) 0.107(3) 0.093(3) 0.037(2) 0.044(2) 0.052(3)
C13 0.0644(18) 0.074(2) 0.0624(18) 0.0141(16) 0.0278(15) 0.0177(16)
C14 0.0684(19) 0.0620(19) 0.0627(18) -0.0044(16) 0.0221(15) -0.0041(15)
C15 0.069(2) 0.075(2) 0.090(2) -0.0137(18) 0.0232(18) -0.006(2)
C16 0.088(3) 0.065(2) 0.074(2) -0.0004(19) 0.0017(19) -0.0128(18)
C17 0.093(3) 0.077(2) 0.068(2) 0.007(2) 0.0176(19) -0.0120(18)
C18 0.082(2) 0.067(2) 0.0681(19) 0.0057(18) 0.0270(17) -0.0061(17)
C19 0.0590(17) 0.0490(16) 0.0559(16) 0.0049(14) 0.0184(13) 0.0025(14)
C20 0.0591(17) 0.0592(18) 0.0609(17) 0.0014(14) 0.0273(14) 0.0044(15)
C21 0.0500(15) 0.0480(16) 0.0546(15) 0.0036(13) 0.0226(13) 0.0033(13)
C22 0.076(2) 0.070(2) 0.0663(18) -0.0111(17) 0.0420(16) -0.0019(16)
C23 0.0593(18) 0.068(2) 0.085(2) -0.0085(16) 0.0358(16) 0.0062(17)
C24 0.0604(18) 0.0603(19) 0.0660(18) -0.0094(15) 0.0132(15) 0.0002(15)
C25 0.0691(19) 0.0618(19) 0.0517(16) -0.0018(16) 0.0179(14) -0.0012(14)
C26 0.0474(15) 0.0470(15) 0.0514(15) 0.0067(12) 0.0200(12) 0.0096(13)

loop_
_atom_type_symbol
_atom_type_description
_atom_type_scat_dispersion_real
_atom_type_scat_dispersion_imag
_atom_type_scat_source
C C 0.0033 0.0016 'International Tables Vol C Tables 4.2.6.8 and 6.1.1.4'
H H 0.0000 0.0000 'International Tables Vol C Tables 4.2.6.8 and 6.1.1.4'
N N 0.0061 0.0033 'International Tables Vol C Tables 4.2.6.8 and 6.1.1.4'
O O 0.0106 0.0060 'International Tables Vol C Tables 4.2.6.8 and 6.1.1.4'
Br Br -0.2901 2.4595 'International Tables Vol C Tables 4.2.6.8 and 6.1.1.4'

loop_
_geom_angle_atom_site_label_1
_geom_angle_atom_site_label_2
_geom_angle_atom_site_label_3
_geom_angle_site_symmetry_1
_geom_angle_site_symmetry_3
_geom_angle
C1 O1 H1 . . 104(2)
C14 O2 H2 . . 110(3)
C20 N1 C21 . . 121.4(2)
C7 N2 C26 . . 123.7(2)
O1 C1 C2 . . 117.7(2)
O1 C1 C6 . . 122.4(2)
C2 C1 C6 . . 119.9(2)
C3 C2 C1 . . 120.7(3)
C3 C2 H2C . . 119.6
C1 C2 H2C . . 119.6
C2 C3 C4 . . 119.7(2)
C2 C3 H3A . . 120.1
C4 C3 H3A . . 120.1
C3 C4 C5 . . 121.1(2)
C3 C4 Br1 . . 118.32(19)
C5 C4 Br1 . . 120.6(2)
C4 C5 C6 . . 120.3(2)
C4 C5 H5A . . 119.8
C6 C5 H5A . . 119.8
C1 C6 C5 . . 118.1(2)
C1 C6 C7 . . 120.8(2)
C5 C6 C7 . . 121.1(2)
N2 C7 C6 1 . 117.6(2)
N2 C7 C6 . . 117.6(2)
N2 C7 C8 1 . 122.2(2)
N2 C7 C8 . . 122.2(2)
C6 C7 C8 . . 120.2(2)
C13 C8 C9 . . 119.3(3)
C13 C8 C7 . . 119.8(2)
C9 C8 C7 . . 120.8(2)
C8 C9 C10 . . 120.3(3)
C8 C9 H9A . . 119.9
C10 C9 H9A . . 119.9
C11 C10 C9 . . 119.6(4)
C11 C10 H10A . . 120.2
C9 C10 H10A . . 120.2
C12 C11 C10 . . 120.3(4)
C12 C11 H11A . . 119.8
C10 C11 H11A . . 119.8
C11 C12 C13 . . 120.3(4)
C11 C12 H12A . . 119.8
C13 C12 H12A . . 119.8
C8 C13 C12 . . 120.1(3)
C8 C13 H13A . . 119.9
C12 C13 H13A . . 119.9
O2 C14 C19 . . 121.4(3)
O2 C14 C15 . . 118.9(3)
C19 C14 C15 . . 119.7(3)
C16 C15 C14 . . 119.6(3)
C16 C15 H15A . . 120.2
C14 C15 H15A . . 120.2
C15 C16 C17 . . 121.2(3)
C15 C16 H16A . . 119.4
C17 C16 H16A . . 119.4
C18 C17 C16 . . 119.7(3)
C18 C17 H17A . . 120.1
C16 C17 H17A . . 120.1
C17 C18 C19 . . 120.9(3)
C17 C18 H18A . . 119.5
C19 C18 H18A . . 119.5
C14 C19 C18 . . 118.8(3)
C14 C19 C20 . . 121.3(2)
C18 C19 C20 . . 119.9(3)
N1 C20 C19 1 . 122.4(2)
N1 C20 C19 . . 122.4(2)
N1 C20 H20A 1 . 118.8
N1 C20 H20A . . 118.8
C19 C20 H20A . . 118.8
C22 C21 C26 . . 118.0(2)
C22 C21 N1 . 1 124.7(2)
C26 C21 N1 . 1 117.2(2)
C22 C21 N1 . . 124.7(2)
C26 C21 N1 . . 117.2(2)
C23 C22 C21 . . 121.3(3)
C23 C22 H22A . . 119.4
C21 C22 H22A . . 119.3
C24 C23 C22 . . 120.2(3)
C24 C23 H23A . . 119.9
C22 C23 H23A . . 119.9
C23 C24 C25 . . 119.9(3)
C23 C24 H24A . . 120.1
C25 C24 H24A . . 120.1
C24 C25 C26 . . 120.8(3)
C24 C25 H25A . . 119.6
C26 C25 H25A . . 119.6
C25 C26 C21 . . 119.7(2)
C25 C26 N2 . 1 120.5(2)
C21 C26 N2 . 1 119.3(2)
C25 C26 N2 . . 120.5(2)
C21 C26 N2 . . 119.3(2)

loop_
_geom_bond_atom_site_label_1
_geom_bond_atom_site_label_2
_geom_bond_site_symmetry_2
_geom_bond_distance
Br1 C4 . 1.905(2)
O1 C1 . 1.346(3)
O1 H1 . 0.80(3)
O2 C14 . 1.354(3)
O2 H2 . 0.81(3)
N1 C20 . 1.276(3)
N1 C21 . 1.418(3)
N2 C7 . 1.291(3)
N2 C26 . 1.427(3)
C1 C2 . 1.399(4)
C1 C6 . 1.406(3)
C2 C3 . 1.370(4)
C2 H2C . 0.9300
C3 C4 . 1.376(4)
C3 H3A . 0.9300
C4 C5 . 1.379(3)
C5 C6 . 1.407(3)
C5 H5A . 0.9300
C6 C7 . 1.477(3)
C7 N2 1 1.291(3)
C7 C8 . 1.485(4)
C8 C13 . 1.377(4)
C8 C9 . 1.380(4)
C9 C10 . 1.387(5)
C9 H9A . 0.9300
C10 C11 . 1.381(6)
C10 H10A . 0.9300
C11 C12 . 1.355(5)
C11 H11A . 0.9300
C12 C13 . 1.389(4)
C12 H12A . 0.9300
C13 H13A . 0.9300
C14 C19 . 1.397(4)
C14 C15 . 1.398(4)
C15 C16 . 1.375(4)
C15 H15A . 0.9300
C16 C17 . 1.377(5)
C16 H16A . 0.9300
C17 C18 . 1.364(4)
C17 H17A . 0.9300
C18 C19 . 1.404(4)
C18 H18A . 0.9300
C19 C20 . 1.451(4)
C20 N1 1 1.276(3)
C20 H20A . 0.9300
C21 C22 . 1.398(3)
C21 C26 . 1.398(3)
C21 N1 1 1.418(3)
C22 C23 . 1.379(4)
C22 H22A . 0.9300
C23 C24 . 1.359(4)
C23 H23A . 0.9300
C24 C25 . 1.383(4)
C24 H24A . 0.9300
C25 C26 . 1.388(4)
C25 H25A . 0.9300
C26 N2 1 1.427(3)

loop_
_geom_hbond_atom_site_label_D
_geom_hbond_atom_site_label_H
_geom_hbond_atom_site_label_A
_geom_hbond_site_symmetry_A
_geom_hbond_distance_DH
_geom_hbond_distance_HA
_geom_hbond_distance_DA
_geom_hbond_angle_DHA
_geom_hbond_publ_flag
O1 H1 N2 1 0.80(3) 1.79(3) 2.530(3) 154(3) yes
O2 H2 N1 1 0.81(3) 1.87(3) 2.596(3) 148(3) yes
C2 H2C O1 2_465 0.93 2.51 3.419(4) 165.6 yes
C15 H15A O2 2_566 0.93 2.60 3.497(4) 162.0 yes
